data_2240182
loop_
_publ_author_name
'Hillesheim, Patrick C.'
'Scipione, Kent A.'

_publ_section_title
;
 Crystal structure of 1-benzyl-3-methyl-1<i>H</i>-imidazolium
 hexafluoridophosphate
;
_journal_coeditor_code ZL2605
_journal_issue 12
_journal_name_full 'Acta Crystallographica Section E'
_journal_page_first o1248
_journal_page_last o1249
_journal_paper_doi 10.1107/S1600536814024301
_journal_volume 70
_journal_year 2014
_chemical_formula_iupac 'C11 H13 N2 +, F6 P -'
_chemical_formula_moiety 'C11 H13 N2 +, F6 P -'
_chemical_formula_sum 'C11 H13 F6 N2 P'
_chemical_formula_weight 318.20
_chemical_name_systematic
;
1-Benzyl-3-methyl-1<i>H</i>-imidazolium hexafluoridophosphate
;
_space_group_crystal_system monoclinic
_space_group_IT_number 14
_space_group_name_Hall '-P 2ybc'
_space_group_name_H-M_alt 'P 1 21/c 1'
_symmetry_space_group_name_Hall '-P 2ybc'
_symmetry_space_group_name_H-M 'P 1 21/c 1'
_atom_sites_solution_hydrogens geom
_atom_sites_solution_primary direct
_audit_creation_method
;
Olex2 1.2
(compiled 2014.09.19 svn.r3010 for OlexSys, GUI svn.r4874)
;
_cell_angle_alpha 90
_cell_angle_beta 109.9260(10)
_cell_angle_gamma 90
_cell_formula_units_Z 4
_cell_length_a 10.4989(3)
_cell_length_b 11.2755(3)
_cell_length_c 11.9769(3)
_cell_measurement_reflns_used 9735
_cell_measurement_temperature 100(2)
_cell_measurement_theta_max 27.901
_cell_measurement_theta_min 2.557
_cell_volume 1332.95(6)
_computing_cell_refinement
;
SAINT  (Bruker, 2013)
;
_computing_data_collection
;
APEX2 (Bruker, 2014)
;
_computing_data_reduction
;
SAINT  (Bruker, 2013)
;
_computing_molecular_graphics
;
Olex2 (Dolomanov <i>et al.</i>,  2009)
;
_computing_publication_material
;
Olex2 (Dolomanov <i>et al.</i>,  2009)
;
_computing_structure_refinement
;
SHELXL (Sheldrick, 2008)
;
_computing_structure_solution
;
<i>SHELXT</i> (Sheldrick, 2008)
;
_diffrn_ambient_temperature 100.03
_diffrn_detector_area_resol_mean 8.33
_diffrn_measured_fraction_theta_full 1.000
_diffrn_measured_fraction_theta_max 1.000
_diffrn_measurement_device_type 'Bruker APEXII CCD'
_diffrn_measurement_method 'combination of \w and \f-scans'
_diffrn_radiation_type MoK\a
_diffrn_radiation_wavelength 0.71073
_diffrn_reflns_av_R_equivalents 0.0546
_diffrn_reflns_limit_h_max 13
_diffrn_reflns_limit_h_min -13
_diffrn_reflns_limit_k_max 14
_diffrn_reflns_limit_k_min -14
_diffrn_reflns_limit_l_max 15
_diffrn_reflns_limit_l_min -15
_diffrn_reflns_number 42589
_diffrn_reflns_theta_full 26.000
_diffrn_reflns_theta_max 27.908
_diffrn_reflns_theta_min 2.063
_diffrn_standards_number 0
_exptl_absorpt_coefficient_mu 0.268
_exptl_absorpt_correction_T_max 0.9907
_exptl_absorpt_correction_T_min 0.9058
_exptl_absorpt_correction_type multi-scan
_exptl_absorpt_process_details
;
(SADABS; Bruker, 2014)
;
_exptl_crystal_colour colourless
_exptl_crystal_density_diffrn 1.586
_exptl_crystal_description plates
_exptl_crystal_F_000 648
_exptl_crystal_size_max 0.453
_exptl_crystal_size_mid 0.266
_exptl_crystal_size_min 0.124
_refine_diff_density_max 0.272
_refine_diff_density_min -0.419
_refine_ls_extinction_method none
_refine_ls_goodness_of_fit_ref 1.074
_refine_ls_hydrogen_treatment constr
_refine_ls_matrix_type full
_refine_ls_number_parameters 182
_refine_ls_number_reflns 3188
_refine_ls_number_restraints 0
_refine_ls_restrained_S_all 1.074
_refine_ls_R_factor_all 0.0368
_refine_ls_R_factor_gt 0.0311
_refine_ls_shift/su_max 0.001
_refine_ls_shift/su_mean 0.000
_refine_ls_structure_factor_coef Fsqd
_refine_ls_weighting_details 'w=1/[\s^2^(Fo^2^)+(0.0416P)^2^+0.4090P] where P=(Fo^2^+2Fc^2^)/3'
_refine_ls_weighting_scheme calc
_refine_ls_wR_factor_gt 0.0798
_refine_ls_wR_factor_ref 0.0827
_reflns_number_gt 2746
_reflns_number_total 3188
_reflns_threshold_expression 'I > 2\s(I)'
_cod_data_source_file zl2605sup1.cif
_cod_data_source_block I
_cod_database_code 2240182
_cod_database_fobs_code 2240182
_shelx_space_group_comment
;
The symmetry employed for this shelxl refinement is uniquely defined
by the following loop, which should always be used as a source of
symmetry information in preference to the above space-group names.
They are only intended as comments.
;
_shelx_estimated_absorpt_t_min 0.888
_shelx_estimated_absorpt_t_max 0.968
_shelxl_version_number 2.014

loop_
_space_group_symop_operation_xyz
'x, y, z'
'-x, y+1/2, -z+1/2'
'-x, -y, -z'
'x, -y-1/2, z-1/2'

loop_
_atom_site_type_symbol
_atom_site_label
_atom_site_fract_x
_atom_site_fract_y
_atom_site_fract_z
_atom_site_U_iso_or_equiv
_atom_site_adp_type
_atom_site_calc_flag
_atom_site_occupancy
N N1 0.71519(10) 0.47646(9) 0.73967(9) 0.0195(2) Uani d 1
N N2 0.51532(10) 0.53231(9) 0.72989(9) 0.0177(2) Uani d 1
C C1 0.64714(12) 0.54719(10) 0.78756(10) 0.0188(2) Uani d 1
H H1 0.6860 0.5997 0.8523 0.023 Uiso calc 1
C C2 0.62396(13) 0.41476(11) 0.64770(11) 0.0219(3) Uani d 1
H H2 0.6453 0.3583 0.5979 0.026 Uiso calc 1
C C3 0.49888(13) 0.44926(10) 0.64138(11) 0.0210(2) Uani d 1
H H3 0.4154 0.4217 0.5866 0.025 Uiso calc 1
C C4 0.86303(13) 0.46510(13) 0.77897(13) 0.0296(3) Uani d 1
H H4A 0.8957 0.4942 0.7165 0.044 Uiso calc 1
H H4B 0.8883 0.3816 0.7954 0.044 Uiso calc 1
H H4C 0.9039 0.5119 0.8513 0.044 Uiso calc 1
C C5 0.40534(13) 0.59543(11) 0.75594(11) 0.0226(3) Uani d 1
H H5A 0.4451 0.6509 0.8229 0.027 Uiso calc 1
H H5B 0.3491 0.5373 0.7803 0.027 Uiso calc 1
C C6 0.31700(12) 0.66383(11) 0.64927(11) 0.0190(2) Uani d 1
C C7 0.36887(12) 0.76192(10) 0.60829(10) 0.0196(2) Uani d 1
H H7 0.4604 0.7850 0.6469 0.023 Uiso calc 1
C C8 0.28734(14) 0.82614(11) 0.51126(11) 0.0244(3) Uani d 1
H H8 0.3230 0.8933 0.4841 0.029 Uiso calc 1
C C9 0.15414(15) 0.79246(13) 0.45415(12) 0.0303(3) Uani d 1
H H9 0.0986 0.8364 0.3877 0.036 Uiso calc 1
C C10 0.10175(14) 0.69493(14) 0.49367(14) 0.0334(3) Uani d 1
H H10 0.0105 0.6716 0.4540 0.040 Uiso calc 1
C C11 0.18284(13) 0.63074(12) 0.59182(13) 0.0276(3) Uani d 1
H H11 0.1464 0.5644 0.6194 0.033 Uiso calc 1
P P1 0.76866(3) 0.81119(3) 0.62758(3) 0.01967(10) Uani d 1
F F1 0.71267(8) 0.80793(7) 0.73665(7) 0.0306(2) Uani d 1
F F2 0.90222(8) 0.74247(7) 0.70492(7) 0.0333(2) Uani d 1
F F3 0.82307(9) 0.81640(8) 0.51809(7) 0.0363(2) Uani d 1
F F4 0.63354(7) 0.88092(7) 0.54915(7) 0.02663(18) Uani d 1
F F5 0.69426(10) 0.68792(7) 0.58054(8) 0.0392(2) Uani d 1
F F6 0.84023(8) 0.93566(7) 0.67485(8) 0.0310(2) Uani d 1

loop_
_atom_site_aniso_label
_atom_site_aniso_U_11
_atom_site_aniso_U_22
_atom_site_aniso_U_33
_atom_site_aniso_U_12
_atom_site_aniso_U_13
_atom_site_aniso_U_23
N1 0.0232(5) 0.0161(5) 0.0195(5) 0.0017(4) 0.0076(4) 0.0036(4)
N2 0.0232(5) 0.0154(4) 0.0148(5) 0.0016(4) 0.0069(4) 0.0008(4)
C1 0.0253(6) 0.0146(5) 0.0157(5) -0.0003(4) 0.0061(5) 0.0018(4)
C2 0.0336(7) 0.0163(5) 0.0161(6) 0.0028(5) 0.0089(5) 0.0001(4)
C3 0.0293(6) 0.0163(5) 0.0155(6) -0.0010(5) 0.0051(5) -0.0014(4)
C4 0.0227(6) 0.0292(7) 0.0372(8) 0.0041(5) 0.0106(6) 0.0070(6)
C5 0.0271(6) 0.0219(6) 0.0224(6) 0.0049(5) 0.0132(5) 0.0034(5)
C6 0.0215(6) 0.0171(5) 0.0203(6) 0.0023(4) 0.0095(5) -0.0015(4)
C7 0.0239(6) 0.0183(5) 0.0178(6) -0.0010(5) 0.0088(5) -0.0033(5)
C8 0.0387(7) 0.0165(6) 0.0200(6) 0.0050(5) 0.0127(6) -0.0005(5)
C9 0.0345(7) 0.0288(7) 0.0235(7) 0.0145(6) 0.0043(6) -0.0007(5)
C10 0.0206(6) 0.0375(8) 0.0368(8) 0.0035(5) 0.0030(6) -0.0075(6)
C11 0.0236(6) 0.0239(6) 0.0364(8) -0.0024(5) 0.0115(6) -0.0017(6)
P1 0.02424(17) 0.01596(16) 0.01680(17) -0.00009(11) 0.00438(13) 0.00205(11)
F1 0.0351(4) 0.0369(5) 0.0204(4) -0.0067(3) 0.0103(3) 0.0022(3)
F2 0.0365(5) 0.0288(4) 0.0271(4) 0.0110(3) 0.0013(3) 0.0054(3)
F3 0.0406(5) 0.0465(5) 0.0264(4) 0.0185(4) 0.0175(4) 0.0112(4)
F4 0.0224(4) 0.0296(4) 0.0265(4) 0.0025(3) 0.0065(3) 0.0077(3)
F5 0.0572(6) 0.0205(4) 0.0282(5) -0.0093(4) -0.0007(4) -0.0038(3)
F6 0.0262(4) 0.0201(4) 0.0450(5) -0.0052(3) 0.0099(4) -0.0014(3)

loop_
_atom_type_symbol
_atom_type_description
_atom_type_scat_dispersion_real
_atom_type_scat_dispersion_imag
_atom_type_scat_source
C C 0.0033 0.0016 'International Tables Vol C Tables 4.2.6.8 and 6.1.1.4'
H H 0.0000 0.0000 'International Tables Vol C Tables 4.2.6.8 and 6.1.1.4'
F F 0.0171 0.0103 'International Tables Vol C Tables 4.2.6.8 and 6.1.1.4'
N N 0.0061 0.0033 'International Tables Vol C Tables 4.2.6.8 and 6.1.1.4'
P P 0.1023 0.0942 'International Tables Vol C Tables 4.2.6.8 and 6.1.1.4'

loop_
_geom_angle_atom_site_label_1
_geom_angle_atom_site_label_2
_geom_angle_atom_site_label_3
_geom_angle
C1 N1 C2 108.65(10)
C1 N1 C4 125.58(11)
C2 N1 C4 125.77(11)
C1 N2 C3 108.67(10)
C1 N2 C5 125.40(10)
C3 N2 C5 125.93(11)
N1 C1 N2 108.57(10)
N1 C1 H1 125.7
N2 C1 H1 125.7
N1 C2 H2 126.3
C3 C2 N1 107.35(11)
C3 C2 H2 126.3
N2 C3 H3 126.6
C2 C3 N2 106.76(11)
C2 C3 H3 126.6
N1 C4 H4A 109.5
N1 C4 H4B 109.5
N1 C4 H4C 109.5
H4A C4 H4B 109.5
H4A C4 H4C 109.5
H4B C4 H4C 109.5
N2 C5 H5A 109.3
N2 C5 H5B 109.3
N2 C5 C6 111.49(10)
H5A C5 H5B 108.0
C6 C5 H5A 109.3
C6 C5 H5B 109.3
C7 C6 C5 120.15(11)
C11 C6 C5 120.52(11)
C11 C6 C7 119.32(12)
C6 C7 H7 119.8
C8 C7 C6 120.33(12)
C8 C7 H7 119.8
C7 C8 H8 120.0
C9 C8 C7 120.08(12)
C9 C8 H8 120.0
C8 C9 H9 119.9
C10 C9 C8 120.11(13)
C10 C9 H9 119.9
C9 C10 H10 120.0
C9 C10 C11 120.05(13)
C11 C10 H10 120.0
C6 C11 C10 120.10(13)
C6 C11 H11 119.9
C10 C11 H11 119.9
F1 P1 F4 89.53(4)
F2 P1 F1 90.55(5)
F2 P1 F3 90.29(5)
F2 P1 F4 179.90(5)
F2 P1 F5 90.55(5)
F2 P1 F6 90.39(4)
F3 P1 F1 179.05(5)
F3 P1 F4 89.63(4)
F3 P1 F6 90.11(5)
F5 P1 F1 89.80(5)
F5 P1 F3 90.64(5)
F5 P1 F4 89.51(5)
F5 P1 F6 178.80(5)
F6 P1 F1 89.44(4)
F6 P1 F4 89.56(4)

loop_
_geom_bond_atom_site_label_1
_geom_bond_atom_site_label_2
_geom_bond_distance
N1 C1 1.3247(16)
N1 C2 1.3768(16)
N1 C4 1.4660(16)
N2 C1 1.3301(16)
N2 C3 1.3805(15)
N2 C5 1.4774(15)
C1 H1 0.9500
C2 H2 0.9500
C2 C3 1.3468(18)
C3 H3 0.9500
C4 H4A 0.9800
C4 H4B 0.9800
C4 H4C 0.9800
C5 H5A 0.9900
C5 H5B 0.9900
C5 C6 1.5098(17)
C6 C7 1.3939(17)
C6 C11 1.3914(18)
C7 H7 0.9500
C7 C8 1.3891(17)
C8 H8 0.9500
C8 C9 1.384(2)
C9 H9 0.9500
C9 C10 1.383(2)
C10 H10 0.9500
C10 C11 1.396(2)
C11 H11 0.9500
P1 F1 1.6053(8)
P1 F2 1.5935(8)
P1 F3 1.6000(8)
P1 F4 1.6139(8)
P1 F5 1.5999(8)
P1 F6 1.6016(8)

loop_
_geom_hbond_atom_site_label_D
_geom_hbond_atom_site_label_H
_geom_hbond_atom_site_label_A
_geom_hbond_site_symmetry_A
_geom_hbond_distance_DH
_geom_hbond_distance_HA
_geom_hbond_distance_DA
_geom_hbond_angle_DHA
C1 H1 F3 4_576 0.95 2.23 3.1503(14) 163.6
C1 H1 F4 4_576 0.95 2.61 3.2860(14) 128.7
C3 H3 F5 3_666 0.95 2.30 3.1456(15) 147.9
C9 H9 F2 4_475 0.95 2.60 3.2680(16) 127.7

loop_
_geom_torsion_atom_site_label_1
_geom_torsion_atom_site_label_2
_geom_torsion_atom_site_label_3
_geom_torsion_atom_site_label_4
_geom_torsion
_geom_torsion_publ_flag
N1 C2 C3 N2 0.15(13) y
N2 C5 C6 C7 -67.85(14) y
N2 C5 C6 C11 112.96(13) y
C1 N1 C2 C3 -0.35(13) y
C1 N2 C3 C2 0.11(13) y
C1 N2 C5 C6 121.23(12) y
C2 N1 C1 N2 0.42(13) y
C3 N2 C1 N1 -0.33(13) y
C3 N2 C5 C6 -58.10(15) y
C4 N1 C1 N2 -179.05(11) y
C4 N1 C2 C3 179.12(11) y
C5 N2 C1 N1 -179.75(10) y
C5 N2 C3 C2 179.52(11) y
C5 C6 C7 C8 -179.04(11) y
C5 C6 C11 C10 179.65(12) y
C6 C7 C8 C9 -0.45(18) y
C7 C6 C11 C10 0.45(19) y
C7 C8 C9 C10 0.14(19) y
C8 C9 C10 C11 0.5(2) y
C9 C10 C11 C6 -0.8(2) y
C11 C6 C7 C8 0.16(18) y
